data_4349081
loop_
_publ_author_name
'Barman, Suman K.'
'Lloret, Francesc'
'Mukherjee, Rabindranath'

_publ_section_title
;
 A Bioinspired Dinickel(II) Hydrolase: Solvent Vapor-Induced Hydrolysis of
 Carboxyesters under Ambient Conditions.
;
_journal_issue 24
_journal_name_full 'Inorganic chemistry'
_journal_page_first 12696
_journal_page_last 12706
_journal_paper_doi 10.1021/acs.inorgchem.6b01895
_journal_volume 55
_journal_year 2016
_chemical_formula_moiety 'C70 H96 Br4 N8 Ni5 O16, 2 (Cl O4 -), 2 (C4 H8 O2)'
_chemical_formula_sum 'C78 H112 Br4 Cl2 N8 Ni5 O28'
_chemical_formula_weight 2293.84
_space_group_crystal_system triclinic
_space_group_IT_number 2
_space_group_name_Hall '-P 1'
_space_group_name_H-M_alt 'P -1'
_atom_sites_solution_hydrogens mixed
_audit_creation_method SHELXL-2014/6
_cell_angle_alpha 73.703(2)
_cell_angle_beta 75.0560(10)
_cell_angle_gamma 82.8980(10)
_cell_formula_units_Z 1
_cell_length_a 11.2988(6)
_cell_length_b 13.0277(7)
_cell_length_c 16.8757(9)
_cell_measurement_reflns_used 8537
_cell_measurement_temperature 100(2)
_cell_measurement_theta_max 25.50
_cell_measurement_theta_min 2.294
_cell_volume 2300.1(2)
_computing_cell_refinement 'Bruker SMART'
_computing_data_collection 'Bruker SMART APEX'
_computing_data_reduction 'Bruker SAINT PLUS'
_computing_molecular_graphics 'Ortep-3 for Windows (Farrugia, 1997)'
_computing_publication_material 'WinGX publication routines (Farrugia, 1999)'
_computing_structure_refinement 'SHELXL-2014/6 (Sheldrick, 2014)'
_computing_structure_solution 'SIR97(Altomare, et. al. 1999)'
_diffrn_ambient_temperature 100(2)
_diffrn_measured_fraction_theta_full 0.996
_diffrn_measured_fraction_theta_max 0.996
_diffrn_measurement_device_type 'CCD area detector'
_diffrn_measurement_method 'phi and omega scans'
_diffrn_radiation_type MoK\a
_diffrn_radiation_wavelength 0.71073
_diffrn_reflns_av_R_equivalents 0.0342
_diffrn_reflns_av_unetI/netI 0.0571
_diffrn_reflns_Laue_measured_fraction_full 0.996
_diffrn_reflns_Laue_measured_fraction_max 0.996
_diffrn_reflns_limit_h_max 13
_diffrn_reflns_limit_h_min -13
_diffrn_reflns_limit_k_max 15
_diffrn_reflns_limit_k_min -15
_diffrn_reflns_limit_l_max 13
_diffrn_reflns_limit_l_min -20
_diffrn_reflns_number 16722
_diffrn_reflns_point_group_measured_fraction_full 0.996
_diffrn_reflns_point_group_measured_fraction_max 0.996
_diffrn_reflns_theta_full 25.242
_diffrn_reflns_theta_max 25.500
_diffrn_reflns_theta_min 2.294
_diffrn_source 'fine-focus sealed tube'
_exptl_absorpt_coefficient_mu 2.880
_exptl_absorpt_correction_T_max 0.750
_exptl_absorpt_correction_T_min 0.715
_exptl_absorpt_correction_type empirical
_exptl_absorpt_process_details SADABS
_exptl_crystal_colour green
_exptl_crystal_density_diffrn 1.656
_exptl_crystal_density_method 'not measured'
_exptl_crystal_description Prism
_exptl_crystal_F_000 1174
_exptl_crystal_size_max 0.20
_exptl_crystal_size_mid 0.10
_exptl_crystal_size_min 0.10
_refine_diff_density_max 1.137
_refine_diff_density_min -0.907
_refine_diff_density_rms 0.107
_refine_ls_extinction_method none
_refine_ls_goodness_of_fit_ref 1.033
_refine_ls_hydrogen_treatment mixed
_refine_ls_matrix_type full
_refine_ls_number_parameters 586
_refine_ls_number_reflns 8537
_refine_ls_number_restraints 1
_refine_ls_restrained_S_all 1.033
_refine_ls_R_factor_all 0.0692
_refine_ls_R_factor_gt 0.0442
_refine_ls_shift/su_max 0.001
_refine_ls_shift/su_mean 0.000
_refine_ls_structure_factor_coef Fsqd
_refine_ls_weighting_details 'w=1/[\s^2^(Fo^2^)+(0.0523P)^2^+3.7153P] where P=(Fo^2^+2Fc^2^)/3'
_refine_ls_weighting_scheme calc
_refine_ls_wR_factor_gt 0.1024
_refine_ls_wR_factor_ref 0.1129
_reflns_Friedel_coverage 0.000
_reflns_number_gt 6391
_reflns_number_total 8537
_reflns_threshold_expression 'I > 2\s(I)'
_cod_data_source_file ic6b01895_si_002.cif
_cod_data_source_block shelx_(CCDC_1496674)
_cod_depositor_comments
;

2023-09-06
Z value and formula fixed to values more according to usual
chemical conventions.                 miguel
;
_cod_original_formula_weight 1146.92
_cod_original_formula_moiety 'C39 H56 Br2 Cl N4 Ni2.50 O14'
_cod_original_formula_units_Z 2
_cod_original_formula_sum 'C39 H56 Br2 Cl N4 Na0 Ni2.50 O14'
_cod_database_code 4349081
_shelx_space_group_comment
;
The symmetry employed for this shelxl refinement is uniquely defined
by the following loop, which should always be used as a source of
symmetry information in preference to the above space-group names.
They are only intended as comments.
;
_shelxl_version_number 2014/6

loop_
_space_group_symop_operation_xyz
'x, y, z'
'-x, -y, -z'

loop_
_atom_site_label
_atom_site_type_symbol
_atom_site_fract_x
_atom_site_fract_y
_atom_site_fract_z
_atom_site_U_iso_or_equiv
_atom_site_adp_type
_atom_site_occupancy
_atom_site_site_symmetry_order
_atom_site_calc_flag
_atom_site_refinement_flags_posn
_atom_site_refinement_flags_adp
_atom_site_refinement_flags_occupancy
O7 O 0.6366(2) 0.8973(2) 0.05113(18) 0.0177(6) Uani 1 1 d . . .
O6 O 0.4375(3) 0.9700(2) 0.29487(18) 0.0198(7) Uani 1 1 d . . .
O5 O 0.4145(3) 1.1491(2) 0.25041(19) 0.0223(7) Uani 1 1 d . . .
C40 C 0.6328(4) 0.8381(3) 0.1259(3) 0.0173(9) Uani 1 1 d . . .
C43 C 0.4412(4) 1.0648(4) 0.3015(3) 0.0194(10) Uani 1 1 d . . .
C42 C 0.7427(5) 0.7607(4) 0.1388(3) 0.0344(12) Uani 1 1 d . . .
H42A H 0.7896 0.7863 0.1686 0.052 Uiso 1 1 calc R U .
H42B H 0.7931 0.7557 0.0845 0.052 Uiso 1 1 calc R U .
H42C H 0.7147 0.6913 0.1713 0.052 Uiso 1 1 calc R U .
C44 C 0.4827(5) 1.0775(4) 0.3758(3) 0.0347(12) Uani 1 1 d . . .
H44A H 0.5531 1.1203 0.3555 0.052 Uiso 1 1 calc R U .
H44B H 0.5040 1.0083 0.4093 0.052 Uiso 1 1 calc R U .
H44C H 0.4176 1.1121 0.4100 0.052 Uiso 1 1 calc R U .
N4 N 0.4828(4) 0.7767(4) 0.3966(3) 0.0340(10) Uani 1 1 d . . .
C51 C 0.4160(5) 0.7049(4) 0.3707(3) 0.0310(11) Uani 1 1 d . . .
H51A H 0.4083 0.6367 0.4133 0.037 Uiso 1 1 calc R U .
H51B H 0.4642 0.6916 0.3176 0.037 Uiso 1 1 calc R U .
C53 C 0.6140(5) 0.7433(5) 0.3844(4) 0.0481(15) Uani 1 1 d . . .
H53A H 0.6235 0.6708 0.4171 0.072 Uiso 1 1 calc R U .
H53B H 0.6552 0.7894 0.4027 0.072 Uiso 1 1 calc R U .
H53C H 0.6489 0.7478 0.3254 0.072 Uiso 1 1 calc R U .
C52 C 0.4305(6) 0.7796(6) 0.4866(4) 0.0564(18) Uani 1 1 d . . .
H52A H 0.3435 0.7950 0.4955 0.085 Uiso 1 1 calc R U .
H52B H 0.4675 0.8343 0.4986 0.085 Uiso 1 1 calc R U .
H52C H 0.4470 0.7114 0.5236 0.085 Uiso 1 1 calc R U .
O4 O 0.4578(2) 1.0669(2) 0.10237(18) 0.0151(6) Uani 1 1 d D . .
Cl1 Cl 0.3282(2) 0.41734(13) 0.39273(12) 0.0798(7) Uani 1 1 d . . .
O56 O 0.3152(6) 0.3082(3) 0.4213(4) 0.110(3) Uani 1 1 d . . .
O57 O 0.4098(5) 0.4444(6) 0.3072(4) 0.104(2) Uani 1 1 d . . .
O59 O 0.3784(11) 0.4535(4) 0.4461(5) 0.196(5) Uani 1 1 d . . .
O58 O 0.2161(6) 0.4733(4) 0.3824(4) 0.130(3) Uani 1 1 d . . .
O34 O 0.8057(6) 0.4918(5) 0.3152(5) 0.111(2) Uani 1 1 d . . .
O35 O 0.7862(7) 0.3174(6) 0.3546(7) 0.197(5) Uani 1 1 d . . .
C335 C 0.7637(11) 0.4024(9) 0.3006(9) 0.133(5) Uani 1 1 d . . .
C334 C 0.7158(11) 0.4313(10) 0.2254(10) 0.161(6) Uani 1 1 d . . .
H33A H 0.6863 0.3690 0.2186 0.242 Uiso 1 1 calc R U .
H33B H 0.7797 0.4595 0.1767 0.242 Uiso 1 1 calc R U .
H33C H 0.6497 0.4846 0.2308 0.242 Uiso 1 1 calc R U .
C336 C 0.8676(12) 0.4680(10) 0.3864(8) 0.136(5) Uani 1 1 d . . .
H336 H 0.9316 0.4116 0.3822 0.163 Uiso 1 1 calc R U .
H337 H 0.8097 0.4481 0.4410 0.163 Uiso 1 1 calc R U .
C337 C 0.9218(11) 0.5779(11) 0.3721(11) 0.181(7) Uani 1 1 d . . .
H33D H 0.9689 0.6004 0.3147 0.272 Uiso 1 1 calc R U .
H33E H 0.9737 0.5707 0.4106 0.272 Uiso 1 1 calc R U .
H33F H 0.8562 0.6304 0.3824 0.272 Uiso 1 1 calc R U .
H123 H 0.270(6) 1.153(5) 0.024(4) 0.06(2) Uiso 1 1 d . . .
H125 H 0.475(5) 0.840(5) 0.367(4) 0.050(18) Uiso 1 1 d . . .
H100 H 0.526(3) 1.082(4) 0.108(3) 0.021(13) Uiso 1 1 d D . .
Ni1 Ni 0.5000 1.0000 0.0000 0.01398(17) Uani 1 2 d S . P
Ni2 Ni 0.38593(5) 0.93131(4) 0.19520(3) 0.01470(13) Uani 1 1 d . . .
Ni3 Ni 0.32395(5) 1.16765(4) 0.15686(3) 0.01680(14) Uani 1 1 d . . .
Br4 Br 0.04245(5) 0.58941(4) 0.05255(4) 0.03412(14) Uani 1 1 d . . .
Br5 Br -0.26773(4) 0.99456(4) 0.23018(3) 0.03249(14) Uani 1 1 d . . .
O1 O 0.2401(2) 1.0325(2) 0.21972(18) 0.0180(6) Uani 1 1 d . . .
O2 O 0.3694(2) 0.9007(2) 0.08524(17) 0.0157(6) Uani 1 1 d . . .
O8 O 0.5479(3) 0.8390(2) 0.18954(18) 0.0185(6) Uani 1 1 d . . .
O3 O 0.2229(3) 1.1815(2) 0.0637(2) 0.0199(7) Uani 1 1 d . . .
N3 N 0.2811(3) 0.7981(3) 0.2695(2) 0.0195(8) Uani 1 1 d . . .
N2 N 0.4034(3) 1.3174(3) 0.0900(2) 0.0247(9) Uani 1 1 d . . .
N1 N 0.1776(3) 1.2585(3) 0.2143(2) 0.0199(8) Uani 1 1 d . . .
C11 C 0.2576(4) 0.8460(4) 0.0036(3) 0.0185(9) Uani 1 1 d . . .
H11 H 0.2799 0.9060 -0.0412 0.022 Uiso 1 1 calc R U .
C6 C 0.0903(4) 1.0982(4) 0.3282(3) 0.0202(10) Uani 1 1 d . . .
C4 C 0.0948(4) 0.9165(4) 0.3181(3) 0.0216(10) Uani 1 1 d . . .
C12 C 0.3008(4) 0.8299(3) 0.0771(3) 0.0153(9) Uani 1 1 d . . .
C15 C 0.1505(4) 0.6857(3) 0.0614(3) 0.0230(10) Uani 1 1 d . . .
C36 C 0.0674(4) 1.2798(4) 0.1783(3) 0.0235(10) Uani 1 1 d . . .
H36A H 0.0833 1.3373 0.1266 0.028 Uiso 1 1 calc R U .
H36B H -0.0006 1.3044 0.2183 0.028 Uiso 1 1 calc R U .
C13 C 0.2688(4) 0.7368(3) 0.1425(3) 0.0182(9) Uani 1 1 d . . .
C3 C -0.0114(4) 0.8985(4) 0.3821(3) 0.0255(10) Uani 1 1 d . . .
H3 H -0.0433 0.8311 0.4009 0.031 Uiso 1 1 calc R U .
C25 C 0.0298(4) 1.1846(3) 0.1586(3) 0.0195(9) Uani 1 1 d . . .
C7 C -0.0171(4) 1.0776(4) 0.3909(3) 0.0250(10) Uani 1 1 d . . .
H7 H -0.0548 1.1323 0.4157 0.030 Uiso 1 1 calc R U .
C20 C 0.1103(4) 1.1380(3) 0.0990(3) 0.0196(9) Uani 1 1 d . . .
C24 C -0.0828(4) 1.1398(4) 0.1981(3) 0.0225(10) Uani 1 1 d . . .
H24 H -0.1389 1.1692 0.2379 0.027 Uiso 1 1 calc R U .
C14 C 0.1917(4) 0.6660(3) 0.1351(3) 0.0215(10) Uani 1 1 d . . .
H14 H 0.1681 0.6058 0.1794 0.026 Uiso 1 1 calc R U .
C34 C 0.2325(4) 1.3615(4) 0.2017(3) 0.0264(11) Uani 1 1 d . . .
H34A H 0.2858 1.3520 0.2403 0.032 Uiso 1 1 calc R U .
H34B H 0.1681 1.4151 0.2142 0.032 Uiso 1 1 calc R U .
C22 C -0.0316(4) 1.0075(4) 0.1183(3) 0.0233(10) Uani 1 1 d . . .
H22 H -0.0534 0.9490 0.1049 0.028 Uiso 1 1 calc R U .
C8 C 0.1478(4) 0.8318(4) 0.2717(3) 0.0223(10) Uani 1 1 d . . .
H8A H 0.1386 0.8583 0.2137 0.027 Uiso 1 1 calc R U .
H8B H 0.0999 0.7691 0.2981 0.027 Uiso 1 1 calc R U .
C2 C -0.0712(4) 0.9803(4) 0.4186(3) 0.0243(10) Uani 1 1 d . . .
C16 C 0.1822(4) 0.7745(3) -0.0039(3) 0.0208(10) Uani 1 1 d . . .
H16 H 0.1536 0.7869 -0.0529 0.025 Uiso 1 1 calc R U .
C35 C 0.3055(4) 1.3992(4) 0.1113(3) 0.0288(11) Uani 1 1 d . . .
H35A H 0.2512 1.4128 0.0729 0.035 Uiso 1 1 calc R U .
H35B H 0.3421 1.4657 0.1041 0.035 Uiso 1 1 calc R U .
C5 C 0.1460(4) 1.0167(3) 0.2878(3) 0.0176(9) Uani 1 1 d . . .
C21 C 0.0804(4) 1.0506(4) 0.0783(3) 0.0220(10) Uani 1 1 d . . .
H21 H 0.1353 1.0213 0.0379 0.026 Uiso 1 1 calc R U .
C37 C 0.4389(4) 1.3308(4) -0.0020(3) 0.0310(11) Uani 1 1 d . . .
H37A H 0.4742 1.3989 -0.0294 0.047 Uiso 1 1 calc R U .
H37B H 0.3678 1.3276 -0.0222 0.047 Uiso 1 1 calc R U .
H37C H 0.4981 1.2746 -0.0146 0.047 Uiso 1 1 calc R U .
C23 C -0.1111(4) 1.0519(4) 0.1783(3) 0.0238(10) Uani 1 1 d . . .
C9 C 0.1429(4) 1.2056(4) 0.3061(3) 0.0222(10) Uani 1 1 d . . .
H9A H 0.0832 1.2524 0.3338 0.027 Uiso 1 1 calc R U .
H9B H 0.2150 1.1971 0.3290 0.027 Uiso 1 1 calc R U .
C30 C 0.2884(4) 0.7499(4) 0.3593(3) 0.0268(11) Uani 1 1 d . . .
H30A H 0.2320 0.6927 0.3842 0.032 Uiso 1 1 calc R U .
H30B H 0.2614 0.8040 0.3906 0.032 Uiso 1 1 calc R U .
C38 C 0.5128(4) 1.3307(4) 0.1188(4) 0.0337(12) Uani 1 1 d . . .
H38A H 0.5720 1.2724 0.1119 0.051 Uiso 1 1 calc R U .
H38B H 0.4888 1.3311 0.1776 0.051 Uiso 1 1 calc R U .
H38C H 0.5482 1.3971 0.0855 0.051 Uiso 1 1 calc R U .
C27 C 0.3142(4) 0.7117(3) 0.2227(3) 0.0217(10) Uani 1 1 d . . .
H27A H 0.4028 0.7001 0.2084 0.026 Uiso 1 1 calc R U .
H27B H 0.2804 0.6455 0.2602 0.026 Uiso 1 1 calc R U .
C1 C -0.1929(4) 0.9646(4) 0.4823(3) 0.0326(12) Uani 1 1 d . . .
H1A H -0.1936 0.9961 0.5274 0.049 Uiso 1 1 calc R U .
H1B H -0.2051 0.8894 0.5051 0.049 Uiso 1 1 calc R U .
H1C H -0.2576 0.9982 0.4548 0.049 Uiso 1 1 calc R U .

loop_
_atom_site_aniso_label
_atom_site_aniso_U_11
_atom_site_aniso_U_22
_atom_site_aniso_U_33
_atom_site_aniso_U_23
_atom_site_aniso_U_13
_atom_site_aniso_U_12
O7 0.0158(15) 0.0182(15) 0.0195(16) -0.0042(13) -0.0072(12) 0.0019(12)
O6 0.0197(16) 0.0230(17) 0.0186(16) -0.0061(13) -0.0070(13) -0.0006(13)
O5 0.0203(16) 0.0234(17) 0.0288(18) -0.0132(15) -0.0094(14) 0.0008(13)
C40 0.019(2) 0.017(2) 0.020(2) -0.0069(19) -0.0102(19) 0.0016(18)
C43 0.011(2) 0.029(3) 0.022(2) -0.014(2) -0.0013(18) -0.0025(18)
C42 0.035(3) 0.037(3) 0.034(3) -0.011(2) -0.017(2) 0.013(2)
C44 0.035(3) 0.046(3) 0.034(3) -0.021(3) -0.016(2) 0.000(2)
N4 0.042(3) 0.028(2) 0.036(3) -0.002(2) -0.024(2) -0.001(2)
C51 0.045(3) 0.020(2) 0.033(3) -0.004(2) -0.018(2) -0.005(2)
C53 0.043(3) 0.056(4) 0.048(4) -0.004(3) -0.025(3) -0.001(3)
C52 0.071(4) 0.073(5) 0.043(4) -0.030(3) -0.035(3) 0.010(4)
O4 0.0129(15) 0.0140(15) 0.0193(15) -0.0048(13) -0.0051(12) -0.0007(12)
Cl1 0.163(2) 0.0356(9) 0.0654(12) -0.0210(8) -0.0767(14) 0.0274(11)
O56 0.205(7) 0.028(2) 0.152(6) -0.022(3) -0.147(6) 0.014(3)
O57 0.067(4) 0.147(6) 0.115(5) -0.078(5) -0.008(3) 0.000(4)
O59 0.490(16) 0.041(3) 0.128(6) 0.011(3) -0.208(9) -0.067(6)
O58 0.136(6) 0.059(4) 0.122(5) 0.017(4) 0.024(4) 0.048(4)
O34 0.109(5) 0.078(4) 0.130(6) -0.010(4) -0.006(4) -0.028(4)
O35 0.119(6) 0.078(5) 0.280(12) 0.020(6) 0.063(7) 0.022(5)
C335 0.113(9) 0.064(7) 0.168(12) -0.010(8) 0.039(8) -0.012(6)
C334 0.129(10) 0.125(10) 0.251(17) -0.010(11) -0.122(12) -0.014(8)
C336 0.145(11) 0.146(11) 0.107(9) -0.059(8) -0.008(8) 0.040(9)
C337 0.096(9) 0.154(13) 0.30(2) -0.113(14) 0.007(10) -0.024(8)
Ni1 0.0131(4) 0.0135(4) 0.0169(4) -0.0050(3) -0.0050(3) -0.0008(3)
Ni2 0.0146(3) 0.0145(3) 0.0163(3) -0.0041(2) -0.0051(2) -0.0022(2)
Ni3 0.0144(3) 0.0153(3) 0.0227(3) -0.0074(2) -0.0049(2) -0.0013(2)
Br4 0.0314(3) 0.0226(3) 0.0596(4) -0.0145(2) -0.0246(2) -0.0045(2)
Br5 0.0201(2) 0.0448(3) 0.0359(3) -0.0148(2) -0.0038(2) -0.0099(2)
O1 0.0145(15) 0.0188(15) 0.0217(16) -0.0067(13) -0.0035(13) -0.0025(12)
O2 0.0170(15) 0.0150(15) 0.0171(15) -0.0045(12) -0.0054(12) -0.0048(12)
O8 0.0176(15) 0.0182(15) 0.0213(16) -0.0060(13) -0.0077(13) 0.0015(12)
O3 0.0159(16) 0.0203(16) 0.0244(17) -0.0083(14) -0.0054(13) 0.0027(13)
N3 0.023(2) 0.0163(18) 0.021(2) -0.0052(16) -0.0086(16) -0.0022(15)
N2 0.021(2) 0.0171(19) 0.034(2) -0.0092(18) -0.0003(17) -0.0006(16)
N1 0.0187(19) 0.0179(19) 0.025(2) -0.0092(17) -0.0048(16) -0.0024(15)
C11 0.014(2) 0.021(2) 0.021(2) -0.0089(19) -0.0045(18) 0.0012(18)
C6 0.021(2) 0.025(2) 0.021(2) -0.011(2) -0.0095(19) -0.0012(19)
C4 0.023(2) 0.028(2) 0.018(2) -0.008(2) -0.0087(19) -0.005(2)
C12 0.011(2) 0.019(2) 0.018(2) -0.0086(19) -0.0029(17) 0.0002(17)
C15 0.018(2) 0.019(2) 0.041(3) -0.016(2) -0.013(2) -0.0022(18)
C36 0.018(2) 0.025(2) 0.028(3) -0.011(2) -0.0040(19) 0.0039(19)
C13 0.021(2) 0.015(2) 0.020(2) -0.0072(19) -0.0049(18) 0.0002(18)
C3 0.023(2) 0.031(3) 0.025(3) -0.010(2) -0.004(2) -0.007(2)
C25 0.017(2) 0.021(2) 0.024(2) -0.009(2) -0.0108(19) 0.0030(18)
C7 0.022(2) 0.037(3) 0.018(2) -0.012(2) -0.005(2) 0.003(2)
C20 0.013(2) 0.022(2) 0.024(2) -0.004(2) -0.0075(18) 0.0020(18)
C24 0.019(2) 0.027(2) 0.025(2) -0.011(2) -0.0081(19) 0.0040(19)
C14 0.019(2) 0.017(2) 0.028(3) -0.008(2) -0.0038(19) -0.0015(18)
C34 0.022(2) 0.023(2) 0.039(3) -0.016(2) -0.004(2) -0.0023(19)
C22 0.024(2) 0.022(2) 0.030(3) -0.010(2) -0.015(2) 0.0022(19)
C8 0.020(2) 0.023(2) 0.025(2) -0.008(2) -0.0033(19) -0.0068(19)
C2 0.021(2) 0.032(3) 0.022(2) -0.009(2) -0.0056(19) -0.004(2)
C16 0.017(2) 0.023(2) 0.028(2) -0.012(2) -0.0102(19) 0.0029(18)
C35 0.026(3) 0.015(2) 0.043(3) -0.010(2) -0.001(2) 0.0017(19)
C5 0.015(2) 0.024(2) 0.019(2) -0.0075(19) -0.0099(18) -0.0019(18)
C21 0.018(2) 0.025(2) 0.025(2) -0.008(2) -0.0087(19) 0.0021(19)
C37 0.029(3) 0.019(2) 0.038(3) -0.005(2) 0.001(2) 0.000(2)
C23 0.012(2) 0.031(3) 0.028(3) -0.004(2) -0.0076(19) -0.0012(19)
C9 0.016(2) 0.029(3) 0.025(2) -0.016(2) -0.0033(19) 0.0017(19)
C30 0.036(3) 0.025(3) 0.019(2) -0.002(2) -0.007(2) -0.008(2)
C38 0.022(3) 0.024(3) 0.057(4) -0.015(3) -0.005(2) -0.008(2)
C27 0.025(2) 0.015(2) 0.024(2) 0.0002(19) -0.008(2) -0.0075(18)
C1 0.024(3) 0.043(3) 0.027(3) -0.009(2) 0.002(2) -0.004(2)

loop_
_atom_type_symbol
_atom_type_description
_atom_type_scat_dispersion_real
_atom_type_scat_dispersion_imag
_atom_type_scat_source
C C 0.0033 0.0016 'International Tables Vol C Tables 4.2.6.8 and 6.1.1.4'
H H 0.0000 0.0000 'International Tables Vol C Tables 4.2.6.8 and 6.1.1.4'
Br Br -0.2901 2.4595 'International Tables Vol C Tables 4.2.6.8 and 6.1.1.4'
Cl Cl 0.1484 0.1585 'International Tables Vol C Tables 4.2.6.8 and 6.1.1.4'
N N 0.0061 0.0033 'International Tables Vol C Tables 4.2.6.8 and 6.1.1.4'
Ni Ni 0.3393 1.1124 'International Tables Vol C Tables 4.2.6.8 and 6.1.1.4'
O O 0.0106 0.0060 'International Tables Vol C Tables 4.2.6.8 and 6.1.1.4'
Na Na 0.0362 0.0249 'International Tables Vol C Tables 4.2.6.8 and 6.1.1.4'

loop_
_geom_angle_atom_site_label_1
_geom_angle_atom_site_label_2
_geom_angle_atom_site_label_3
_geom_angle
_geom_angle_site_symmetry_1
_geom_angle_site_symmetry_3
C40 O7 Ni1 130.6(3) . .
C43 O6 Ni2 125.2(3) . .
C43 O5 Ni3 128.7(3) . .
O8 C40 O7 125.8(4) . .
O8 C40 C42 117.1(4) . .
O7 C40 C42 117.1(4) . .
O5 C43 O6 125.4(4) . .
O5 C43 C44 116.5(4) . .
O6 C43 C44 118.1(4) . .
C53 N4 C51 110.6(4) . .
C53 N4 C52 109.8(4) . .
C51 N4 C52 111.8(5) . .
N4 C51 C30 113.7(4) . .
Ni1 O4 Ni3 139.78(14) . .
Ni1 O4 Ni2 97.18(12) . .
Ni3 O4 Ni2 91.77(11) . .
O56 Cl1 O59 111.0(3) . .
O56 Cl1 O58 111.4(4) . .
O59 Cl1 O58 111.5(6) . .
O56 Cl1 O57 110.4(4) . .
O59 Cl1 O57 108.0(5) . .
O58 Cl1 O57 104.4(4) . .
C335 O34 C336 115.8(10) . .
O35 C335 O34 110.4(14) . .
O35 C335 C334 137.3(14) . .
O34 C335 C334 112.0(10) . .
O34 C336 C337 101.2(11) . .
O2 Ni1 O2 180.0 . 2_675
O2 Ni1 O4 78.28(11) . .
O2 Ni1 O4 101.72(11) 2_675 .
O2 Ni1 O4 101.72(11) . 2_675
O2 Ni1 O4 78.28(11) 2_675 2_675
O4 Ni1 O4 180.00(7) . 2_675
O2 Ni1 O7 88.89(11) . .
O2 Ni1 O7 91.11(11) 2_675 .
O4 Ni1 O7 90.32(11) . .
O4 Ni1 O7 89.68(11) 2_675 .
O2 Ni1 O7 91.11(11) . 2_675
O2 Ni1 O7 88.89(11) 2_675 2_675
O4 Ni1 O7 89.68(11) . 2_675
O4 Ni1 O7 90.32(11) 2_675 2_675
O7 Ni1 O7 180.00(15) . 2_675
O1 Ni2 O8 167.33(11) . .
O1 Ni2 O2 102.55(11) . .
O8 Ni2 O2 89.74(11) . .
O1 Ni2 O4 83.26(11) . .
O8 Ni2 O4 96.52(11) . .
O2 Ni2 O4 77.81(11) . .
O1 Ni2 O6 84.32(11) . .
O8 Ni2 O6 83.08(11) . .
O2 Ni2 O6 169.03(11) . .
O4 Ni2 O6 94.73(11) . .
O1 Ni2 N3 90.72(13) . .
O8 Ni2 N3 92.26(12) . .
O2 Ni2 N3 90.55(12) . .
O4 Ni2 N3 165.33(12) . .
O6 Ni2 N3 97.98(12) . .
O1 Ni2 Ni3 41.33(8) . .
O8 Ni2 Ni3 133.91(8) . .
O2 Ni2 Ni3 100.25(8) . .
O4 Ni2 Ni3 43.93(8) . .
O6 Ni2 Ni3 79.14(8) . .
N3 Ni2 Ni3 132.02(10) . .
O1 Ni3 O5 90.30(12) . .
O1 Ni3 O4 84.05(11) . .
O5 Ni3 O4 89.26(11) . .
O1 Ni3 N1 91.15(13) . .
O5 Ni3 N1 92.79(13) . .
O4 Ni3 N1 174.79(13) . .
O1 Ni3 O3 86.93(11) . .
O5 Ni3 O3 177.07(12) . .
O4 Ni3 O3 91.41(11) . .
N1 Ni3 O3 86.30(13) . .
O1 Ni3 N2 176.63(13) . .
O5 Ni3 N2 91.40(14) . .
O4 Ni3 N2 98.89(13) . .
N1 Ni3 N2 85.86(14) . .
O3 Ni3 N2 91.32(13) . .
O1 Ni3 Ni2 41.77(8) . .
O5 Ni3 Ni2 79.44(9) . .
O4 Ni3 Ni2 44.30(8) . .
N1 Ni3 Ni2 131.49(10) . .
O3 Ni3 Ni2 99.07(8) . .
N2 Ni3 Ni2 141.50(10) . .
C5 O1 Ni3 128.1(3) . .
C5 O1 Ni2 127.2(3) . .
Ni3 O1 Ni2 96.90(12) . .
C12 O2 Ni2 128.3(2) . .
C12 O2 Ni1 133.0(2) . .
Ni2 O2 Ni1 98.45(11) . .
C40 O8 Ni2 127.5(3) . .
C20 O3 Ni3 111.8(2) . .
C30 N3 C27 108.5(3) . .
C30 N3 C8 106.3(3) . .
C27 N3 C8 106.8(3) . .
C30 N3 Ni2 119.8(3) . .
C27 N3 Ni2 107.4(3) . .
C8 N3 Ni2 107.5(3) . .
C37 N2 C38 108.5(4) . .
C37 N2 C35 110.3(4) . .
C38 N2 C35 109.3(4) . .
C37 N2 Ni3 112.3(3) . .
C38 N2 Ni3 111.8(3) . .
C35 N2 Ni3 104.5(3) . .
C9 N1 C36 110.0(3) . .
C9 N1 C34 109.1(3) . .
C36 N1 C34 109.3(3) . .
C9 N1 Ni3 108.5(3) . .
C36 N1 Ni3 116.3(3) . .
C34 N1 Ni3 103.2(3) . .
C16 C11 C12 121.5(4) . .
C7 C6 C5 118.6(4) . .
C7 C6 C9 118.6(4) . .
C5 C6 C9 122.8(4) . .
C3 C4 C5 121.5(4) . .
C3 C4 C8 119.7(4) . .
C5 C4 C8 118.3(4) . .
O2 C12 C11 121.3(4) . .
O2 C12 C13 120.8(4) . .
C11 C12 C13 117.9(4) . .
C16 C15 C14 121.2(4) . .
C16 C15 Br4 119.3(3) . .
C14 C15 Br4 119.4(3) . .
N1 C36 C25 114.3(3) . .
C14 C13 C12 120.3(4) . .
C14 C13 C27 118.3(4) . .
C12 C13 C27 121.4(4) . .
C4 C3 C2 120.9(4) . .
C24 C25 C20 117.9(4) . .
C24 C25 C36 122.6(4) . .
C20 C25 C36 119.5(4) . .
C2 C7 C6 123.6(4) . .
O3 C20 C21 121.6(4) . .
O3 C20 C25 116.4(4) . .
C21 C20 C25 121.9(4) . .
C23 C24 C25 119.9(4) . .
C15 C14 C13 119.7(4) . .
N1 C34 C35 110.2(4) . .
C21 C22 C23 119.4(4) . .
C4 C8 N3 115.4(3) . .
C7 C2 C3 117.2(4) . .
C7 C2 C1 121.5(4) . .
C3 C2 C1 121.2(4) . .
C15 C16 C11 119.4(4) . .
N2 C35 C34 110.7(4) . .
O1 C5 C4 118.6(4) . .
O1 C5 C6 123.3(4) . .
C4 C5 C6 118.0(4) . .
C22 C21 C20 119.2(4) . .
C24 C23 C22 121.8(4) . .
C24 C23 Br5 119.3(3) . .
C22 C23 Br5 118.9(3) . .
N1 C9 C6 115.0(4) . .
N3 C30 C51 114.5(4) . .
C13 C27 N3 114.0(3) . .

loop_
_geom_bond_atom_site_label_1
_geom_bond_atom_site_label_2
_geom_bond_distance
_geom_bond_site_symmetry_2
O7 C40 1.273(5) .
O7 Ni1 2.108(3) .
O6 C43 1.278(5) .
O6 Ni2 2.115(3) .
O5 C43 1.249(5) .
O5 Ni3 2.039(3) .
C40 O8 1.244(5) .
C40 C42 1.521(6) .
C43 C44 1.503(6) .
N4 C53 1.471(7) .
N4 C51 1.488(6) .
N4 C52 1.489(7) .
C51 C30 1.526(7) .
O4 Ni1 2.071(3) .
O4 Ni3 2.079(3) .
O4 Ni2 2.093(3) .
Cl1 O56 1.381(5) .
Cl1 O59 1.386(6) .
Cl1 O58 1.407(6) .
Cl1 O57 1.472(6) .
O34 C335 1.414(14) .
O34 C336 1.482(13) .
O35 C335 1.266(13) .
C335 C334 1.443(17) .
C336 C337 1.559(15) .
Ni1 O2 2.063(3) .
Ni1 O2 2.063(3) 2_675
Ni1 O4 2.071(3) 2_675
Ni1 O7 2.109(3) 2_675
Ni2 O1 2.010(3) .
Ni2 O8 2.058(3) .
Ni2 O2 2.062(3) .
Ni2 N3 2.124(4) .
Ni2 Ni3 2.9953(8) .
Ni3 O1 1.992(3) .
Ni3 N1 2.100(4) .
Ni3 O3 2.127(3) .
Ni3 N2 2.136(4) .
Br4 C15 1.915(4) .
Br5 C23 1.902(4) .
O1 C5 1.336(5) .
O2 C12 1.331(5) .
O3 C20 1.374(5) .
N3 C30 1.490(5) .
N3 C27 1.507(5) .
N3 C8 1.509(5) .
N2 C37 1.464(6) .
N2 C38 1.484(6) .
N2 C35 1.486(5) .
N1 C9 1.478(6) .
N1 C36 1.485(5) .
N1 C34 1.487(6) .
C11 C16 1.388(6) .
C11 C12 1.401(6) .
C6 C7 1.387(6) .
C6 C5 1.416(6) .
C6 C9 1.500(6) .
C4 C3 1.386(6) .
C4 C5 1.400(6) .
C4 C8 1.506(6) .
C12 C13 1.404(6) .
C15 C16 1.365(6) .
C15 C14 1.384(6) .
C36 C25 1.504(6) .
C13 C14 1.396(6) .
C13 C27 1.505(6) .
C3 C2 1.396(6) .
C25 C24 1.390(6) .
C25 C20 1.393(6) .
C7 C2 1.382(7) .
C20 C21 1.383(6) .
C24 C23 1.373(6) .
C34 C35 1.509(7) .
C22 C21 1.377(6) .
C22 C23 1.378(6) .
C2 C1 1.508(6) .
